data_4512274
loop_
_publ_author_name
'Wang, Fei'
'Fu, Hong-Ru'
'Hou, Duan-Chuan'
'Zhang, Jian'

_publ_section_title
;
 Assembly of Four Kinds of Cages into Porous Metal--Organic Framework for
 Selective Sorption of Light Hydrocarbons
;
_journal_issue 12
_journal_name_full 'Crystal Growth &amp; Design'
_journal_page_first 6467
_journal_paper_doi 10.1021/cg5013318
_journal_volume 14
_journal_year 2014
_chemical_formula_moiety 'C40 H22 N4 O20 Zn6'
_chemical_formula_sum 'C40 H22 N4 O20 Zn6'
_chemical_formula_weight 1270.84
_chemical_name_systematic
; 
 ? 
;
_space_group_IT_number 204
_symmetry_cell_setting cubic
_symmetry_space_group_name_Hall '-I 2 2 3'
_symmetry_space_group_name_H-M 'I m -3'
_atom_sites_solution_hydrogens geom
_atom_sites_solution_primary direct
_atom_sites_solution_secondary difmap
_audit_creation_method SHELXL-97
_cell_angle_alpha 90.00
_cell_angle_beta 90.00
_cell_angle_gamma 90.00
_cell_formula_units_Z 24
_cell_length_a 35.1544(3)
_cell_length_b 35.1544(3)
_cell_length_c 35.1544(3)
_cell_measurement_reflns_used 4554
_cell_measurement_temperature 293(2)
_cell_measurement_theta_max 29.1414
_cell_measurement_theta_min 2.4531
_cell_volume 43444.9(6)
_computing_structure_refinement 'SHELXL-97 (Sheldrick, 1997)'
_computing_structure_solution 'SHELXS-97 (Sheldrick, 1990)'
_diffrn_ambient_temperature 293(2)
_diffrn_detector_area_resol_mean 16.2083
_diffrn_measured_fraction_theta_full 0.998
_diffrn_measured_fraction_theta_max 0.998
_diffrn_measurement_device_type 'Xcalibur, Eos'
_diffrn_measurement_method '\w scans'
_diffrn_radiation_monochromator graphite
_diffrn_radiation_source 'Enhance (Mo) X-ray Source'
_diffrn_radiation_type MoK\a
_diffrn_radiation_wavelength 0.71073
_diffrn_reflns_av_R_equivalents 0.0447
_diffrn_reflns_av_sigmaI/netI 0.0699
_diffrn_reflns_limit_h_max 20
_diffrn_reflns_limit_h_min -24
_diffrn_reflns_limit_k_max 41
_diffrn_reflns_limit_k_min -23
_diffrn_reflns_limit_l_max 21
_diffrn_reflns_limit_l_min -40
_diffrn_reflns_number 18694
_diffrn_reflns_theta_full 24.99
_diffrn_reflns_theta_max 24.99
_diffrn_reflns_theta_min 2.46
_exptl_absorpt_coefficient_mu 2.009
_exptl_absorpt_correction_T_max 0.8244
_exptl_absorpt_correction_T_min 0.5840
_exptl_absorpt_correction_type multi-scan
_exptl_absorpt_process_details
;
CrysAlisPro, Agilent Technologies,
Version 1.171.37.31 (release 14-01-2014 CrysAlis171 .NET)
(compiled Jan 14 2014,18:38:05)
Empirical absorption correction using spherical harmonics,
 implemented in SCALE3 ABSPACK scaling algorithm.
;
_exptl_crystal_colour yellow
_exptl_crystal_density_diffrn 1.166
_exptl_crystal_density_method 'not measured'
_exptl_crystal_description block
_exptl_crystal_F_000 15120
_exptl_crystal_size_max 0.30
_exptl_crystal_size_mid 0.30
_exptl_crystal_size_min 0.10
_platon_squeeze_details
;
;
_refine_diff_density_max 1.067
_refine_diff_density_min -0.806
_refine_diff_density_rms 0.120
_refine_ls_extinction_method none
_refine_ls_goodness_of_fit_ref 1.033
_refine_ls_hydrogen_treatment mixed
_refine_ls_matrix_type full
_refine_ls_number_parameters 423
_refine_ls_number_reflns 6723
_refine_ls_number_restraints 370
_refine_ls_restrained_S_all 1.068
_refine_ls_R_factor_all 0.0830
_refine_ls_R_factor_gt 0.0564
_refine_ls_shift/su_max 0.007
_refine_ls_shift/su_mean 0.000
_refine_ls_structure_factor_coef Fsqd
_refine_ls_weighting_details 'calc w=1/[\s^2^(Fo^2^)+(0.0993P)^2^+0.0000P] where P=(Fo^2^+2Fc^2^)/3'
_refine_ls_weighting_scheme calc
_refine_ls_wR_factor_gt 0.1618
_refine_ls_wR_factor_ref 0.1739
_reflns_number_gt 4482
_reflns_number_total 6723
_reflns_threshold_expression >2sigma(I)
_cod_data_source_file cg5013318_si_002.cif
_cod_data_source_block a
_cod_depositor_comments 'Adding full bibliography for 4512274.cif.'
_cod_original_sg_symbol_H-M Im-3
_cod_database_code 4512274

loop_
_symmetry_equiv_pos_as_xyz
'x, y, z'
'-x, -y, z'
'-x, y, -z'
'x, -y, -z'
'z, x, y'
'z, -x, -y'
'-z, -x, y'
'-z, x, -y'
'y, z, x'
'-y, z, -x'
'y, -z, -x'
'-y, -z, x'
'x+1/2, y+1/2, z+1/2'
'-x+1/2, -y+1/2, z+1/2'
'-x+1/2, y+1/2, -z+1/2'
'x+1/2, -y+1/2, -z+1/2'
'z+1/2, x+1/2, y+1/2'
'z+1/2, -x+1/2, -y+1/2'
'-z+1/2, -x+1/2, y+1/2'
'-z+1/2, x+1/2, -y+1/2'
'y+1/2, z+1/2, x+1/2'
'-y+1/2, z+1/2, -x+1/2'
'y+1/2, -z+1/2, -x+1/2'
'-y+1/2, -z+1/2, x+1/2'
'-x, -y, -z'
'x, y, -z'
'x, -y, z'
'-x, y, z'
'-z, -x, -y'
'-z, x, y'
'z, x, -y'
'z, -x, y'
'-y, -z, -x'
'y, -z, x'
'-y, z, x'
'y, z, -x'
'-x+1/2, -y+1/2, -z+1/2'
'x+1/2, y+1/2, -z+1/2'
'x+1/2, -y+1/2, z+1/2'
'-x+1/2, y+1/2, z+1/2'
'-z+1/2, -x+1/2, -y+1/2'
'-z+1/2, x+1/2, y+1/2'
'z+1/2, x+1/2, -y+1/2'
'z+1/2, -x+1/2, y+1/2'
'-y+1/2, -z+1/2, -x+1/2'
'y+1/2, -z+1/2, x+1/2'
'-y+1/2, z+1/2, x+1/2'
'y+1/2, z+1/2, -x+1/2'

loop_
_atom_site_label
_atom_site_type_symbol
_atom_site_fract_x
_atom_site_fract_y
_atom_site_fract_z
_atom_site_U_iso_or_equiv
_atom_site_adp_type
_atom_site_occupancy
_atom_site_symmetry_multiplicity
_atom_site_calc_flag
_atom_site_refinement_flags
_atom_site_disorder_assembly
_atom_site_disorder_group
Zn1 Zn 0.16200(2) 0.5000 0.17024(2) 0.0221(2) Uani 1 2 d S . .
Zn2 Zn 0.15580(3) 0.22999(3) 0.0000 0.0326(3) Uani 1 2 d S . .
Zn3 Zn 0.08384(2) 0.25700(2) 0.05076(2) 0.0419(2) Uani 1 1 d . . .
Zn4 Zn 0.085149(16) 0.449637(17) 0.161502(17) 0.02320(19) Uani 1 1 d . . .
O1 O 0.17349(10) 0.45310(10) 0.13403(11) 0.0313(9) Uani 1 1 d . A .
O2 O 0.12083(10) 0.41720(11) 0.13391(12) 0.0373(10) Uani 1 1 d . A .
O3 O 0.16713(12) 0.27375(13) 0.03971(14) 0.0529(13) Uani 1 1 d . B .
O4 O 0.11432(12) 0.30176(12) 0.05977(15) 0.0537(13) Uani 1 1 d . B .
O5 O 0.28603(11) 0.34880(11) 0.03938(13) 0.0454(11) Uani 1 1 d . . .
O6 O 0.28416(11) 0.40944(11) 0.05870(12) 0.0404(11) Uani 1 1 d . . .
O7 O 0.09883(16) 0.21493(14) 0.08183(14) 0.0662(15) Uani 1 1 d . B .
O8 O 0.14650(12) 0.19014(12) 0.04635(12) 0.0457(11) Uani 1 1 d . B .
O9 O 0.09661(16) 0.23689(17) 0.0000 0.0419(14) Uani 1 2 d S . .
O10 O 0.10591(14) 0.5000 0.14786(13) 0.0256(12) Uani 1 2 d S . .
O2W O 0.21192(17) 0.21614(19) 0.0000 0.0536(17) Uani 1 2 d S . .
O1W O 0.21788(14) 0.5000 0.18548(18) 0.0452(16) Uani 1 2 d S . .
C1 C 0.17407(15) 0.39430(16) 0.10102(16) 0.0308(13) Uani 1 1 d . A .
C2 C 0.15435(15) 0.36300(16) 0.08924(16) 0.0329(14) Uani 1 1 d . . .
H2A H 0.1289 0.3604 0.0960 0.039 Uiso 1 1 calc R . .
C3 C 0.17170(16) 0.33476(16) 0.06718(16) 0.0315(13) Uani 1 1 d . B .
C4 C 0.20934(17) 0.33937(16) 0.05672(16) 0.0348(14) Uani 1 1 d . . .
H4A H 0.2213 0.3207 0.0422 0.042 Uiso 1 1 calc R . .
C5 C 0.22930(15) 0.37126(15) 0.06748(16) 0.0299(13) Uani 1 1 d . . .
C6 C 0.21174(15) 0.39856(16) 0.08973(17) 0.0344(14) Uani 1 1 d . . .
H6A H 0.2253 0.4200 0.0972 0.041 Uiso 1 1 calc R . .
C7 C 0.15476(15) 0.42425(16) 0.12497(16) 0.0284(13) Uani 1 1 d . . .
C8 C 0.14984(17) 0.30038(17) 0.05388(17) 0.0354(14) Uani 1 1 d . . .
C9 C 0.26960(16) 0.37614(16) 0.05459(16) 0.0307(13) Uani 1 1 d . . .
C10 C 0.12449(19) 0.18994(18) 0.07400(19) 0.0448(16) Uani 1 1 d . . .
C11 C 0.12710(19) 0.15811(18) 0.10332(19) 0.0458(16) Uani 1 1 d . B .
C12 C 0.15605(19) 0.13190(19) 0.10102(19) 0.0466(17) Uani 1 1 d . . .
H12A H 0.1747 0.1337 0.0811 0.056 Uiso 1 1 d R B .
N1 N 0.0319(3) 0.4486(4) 0.1437(5) 0.052(4) Uani 0.331(7) 1 d PDU A 1
C13 C 0.0000 0.4382(4) 0.1633(5) 0.030(5) Uani 0.331(7) 2 d SPDU . 1
C14 C 0.0000 0.4178(6) 0.2017(5) 0.042(6) Uani 0.331(7) 2 d SPDU A 1
H14A H -0.0257 0.4136 0.2098 0.063 Uiso 0.165(4) 1 calc PR A 1
H14B H 0.0130 0.4332 0.2202 0.063 Uiso 0.165(4) 1 calc PR A 1
H14C H 0.0128 0.3938 0.1993 0.063 Uiso 0.165(4) 1 calc PR A 1
C15 C 0.0194(2) 0.4665(3) 0.1100(4) 0.062(5) Uani 0.331(7) 1 d PDU . 1
C16 C 0.0402(3) 0.4830(3) 0.0787(5) 0.098(7) Uani 0.331(7) 1 d PDU . 1
H16A H 0.0675 0.4826 0.0786 0.118 Uiso 0.331(7) 1 d PR A 1
C17 C 0.0196(3) 0.5000 0.0474(5) 0.127(8) Uani 0.661(15) 2 d SPDU . 1
H17A H 0.0332 0.5112 0.0266 0.152 Uiso 0.331(7) 1 d PR A 1
N1A N 0.03170(17) 0.4426(2) 0.1486(3) 0.037(2) Uani 0.669(7) 1 d PDU A 2
C13A C 0.0000 0.4458(2) 0.1694(3) 0.038(3) Uani 0.669(7) 2 d SPDU . 2
C14A C 0.0000 0.4520(4) 0.2106(4) 0.122(8) Uani 0.669(7) 2 d SPDU A 2
H14D H -0.0257 0.4530 0.2196 0.183 Uiso 0.335(4) 1 calc PR A 2
H14E H 0.0126 0.4756 0.2162 0.183 Uiso 0.335(4) 1 calc PR A 2
H14F H 0.0132 0.4315 0.2229 0.183 Uiso 0.335(4) 1 calc PR A 2
C15A C 0.0194(2) 0.4372(3) 0.1119(3) 0.089(4) Uani 0.669(7) 1 d PDU . 2
C16A C 0.0396(2) 0.4323(4) 0.0790(3) 0.152(6) Uani 0.669(7) 1 d PDU A 2
H16B H 0.0669 0.4323 0.0794 0.182 Uiso 0.669(7) 1 d PR A 2
C17A C 0.0198(3) 0.4272(5) 0.0449(4) 0.188(8) Uani 0.669(7) 1 d PDU . 2
H17B H 0.0335 0.4248 0.0214 0.226 Uiso 0.669(7) 1 d PR A 2
N2 N 0.0315(2) 0.2648(3) 0.0713(3) 0.068(3) Uani 0.554(6) 1 d PDU B 1
C18 C 0.0000 0.2486(3) 0.0568(3) 0.052(4) Uani 0.554(6) 2 d SPDU . 1
C19 C 0.0000 0.2182(5) 0.0292(5) 0.105(9) Uani 0.554(6) 2 d SPDU B 1
H19A H -0.0257 0.2115 0.0231 0.158 Uiso 0.277(3) 1 calc PR B 1
H19B H 0.0128 0.1965 0.0397 0.158 Uiso 0.277(3) 1 calc PR B 1
H19C H 0.0129 0.2264 0.0066 0.158 Uiso 0.277(3) 1 calc PR B 1
C20 C 0.0191(2) 0.2924(3) 0.0964(3) 0.089(5) Uani 0.554(6) 1 d PDU . 1
C21 C 0.0390(3) 0.3186(4) 0.1200(4) 0.129(6) Uani 0.554(6) 1 d PDU B 1
H21A H 0.0663 0.3189 0.1199 0.155 Uiso 0.554(6) 1 d PR B 1
C22 C 0.0195(3) 0.3427(5) 0.1419(5) 0.152(8) Uani 0.554(6) 1 d PDU . 1
H22A H 0.0331 0.3601 0.1581 0.182 Uiso 0.554(6) 1 d PR B 1
N2A N 0.0313(2) 0.2749(3) 0.0468(3) 0.033(3) Uani 0.446(6) 1 d PDU B 2
C18A C 0.0000 0.2586(3) 0.0612(3) 0.045(4) Uani 0.446(6) 2 d SPDU . 2
C19A C 0.0000 0.2270(5) 0.0891(5) 0.086(8) Uani 0.446(6) 2 d SPDU B 2
H19D H -0.0257 0.2202 0.0950 0.129 Uiso 0.223(3) 1 calc PR B 2
H19E H 0.0128 0.2350 0.1118 0.129 Uiso 0.223(3) 1 calc PR B 2
H19F H 0.0129 0.2055 0.0784 0.129 Uiso 0.223(3) 1 calc PR B 2
C20A C 0.0194(2) 0.3031(3) 0.0221(2) 0.056(4) Uani 0.446(6) 1 d PDU . 2
C21A C 0.0392(2) 0.3281(3) 0.0000 0.078(4) Uani 0.892(11) 2 d SPDU . 2
H21B H 0.0665 0.3281 0.0000 0.094 Uiso 0.892(11) 2 d SPR B 2
C22A C 0.0196(3) 0.3537(4) -0.0229(3) 0.109(7) Uani 0.446(6) 1 d PDU . 2
H22B H 0.0332 0.3715 -0.0386 0.131 Uiso 0.446(6) 1 d PR B 2

loop_
_atom_site_aniso_label
_atom_site_aniso_U_11
_atom_site_aniso_U_22
_atom_site_aniso_U_33
_atom_site_aniso_U_23
_atom_site_aniso_U_13
_atom_site_aniso_U_12
Zn1 0.0195(4) 0.0251(5) 0.0217(4) 0.000 0.0046(4) 0.000
Zn2 0.0292(5) 0.0250(5) 0.0435(6) 0.000 0.000 0.0013(4)
Zn3 0.0281(4) 0.0333(4) 0.0643(5) -0.0061(4) 0.0019(4) -0.0033(3)
Zn4 0.0159(3) 0.0308(4) 0.0229(3) -0.0012(3) 0.0019(3) -0.0008(3)
O1 0.027(2) 0.031(2) 0.036(2) -0.0138(19) 0.0113(18) 0.0001(18)
O2 0.023(2) 0.034(2) 0.056(3) -0.021(2) 0.014(2) -0.0015(18)
O3 0.040(2) 0.041(3) 0.078(3) -0.028(3) 0.008(3) -0.009(2)
O4 0.032(2) 0.040(3) 0.089(4) -0.022(3) 0.006(3) -0.008(2)
O5 0.031(2) 0.034(2) 0.071(3) -0.022(2) 0.021(2) 0.001(2)
O6 0.026(2) 0.028(2) 0.068(3) -0.015(2) 0.013(2) -0.0024(18)
O7 0.083(4) 0.060(3) 0.056(3) 0.017(3) 0.025(3) 0.023(3)
O8 0.048(3) 0.042(3) 0.047(3) 0.009(2) 0.015(2) 0.011(2)
O9 0.033(3) 0.044(3) 0.049(4) 0.000 0.000 -0.002(3)
O10 0.030(3) 0.028(3) 0.019(2) 0.000 0.002(2) 0.000
O2W 0.039(3) 0.064(4) 0.058(4) 0.000 0.000 0.018(3)
O1W 0.020(3) 0.047(4) 0.069(4) 0.000 -0.009(3) 0.000
C1 0.025(3) 0.030(3) 0.038(3) -0.011(3) 0.008(3) -0.003(3)
C2 0.025(3) 0.035(3) 0.039(3) -0.007(3) 0.009(3) -0.005(3)
C3 0.030(3) 0.029(3) 0.036(3) -0.007(3) 0.005(3) 0.000(3)
C4 0.034(3) 0.031(3) 0.040(3) -0.012(3) 0.010(3) 0.000(3)
C5 0.026(3) 0.030(3) 0.034(3) -0.012(3) 0.010(3) -0.003(3)
C6 0.027(3) 0.031(3) 0.046(3) -0.014(3) 0.001(3) -0.002(3)
C7 0.019(3) 0.028(3) 0.038(3) -0.005(3) 0.008(3) 0.006(3)
C8 0.031(3) 0.032(3) 0.043(3) -0.007(3) 0.007(3) -0.007(3)
C9 0.027(3) 0.032(3) 0.033(3) -0.002(3) 0.000(3) 0.002(3)
C10 0.049(4) 0.040(4) 0.045(4) 0.011(3) 0.007(4) 0.006(3)
C11 0.048(4) 0.048(4) 0.042(4) 0.001(3) 0.005(3) -0.003(3)
C12 0.045(4) 0.047(4) 0.048(4) 0.005(3) 0.011(3) 0.005(3)
N1 0.029(8) 0.094(9) 0.033(7) -0.025(7) 0.016(7) -0.002(8)
C13 0.024(7) 0.049(8) 0.017(7) -0.009(6) 0.000 0.000
C14 0.021(11) 0.091(17) 0.015(10) -0.006(11) 0.000 0.000
C15 0.027(7) 0.123(11) 0.035(7) -0.005(8) 0.000(7) -0.014(9)
C16 0.075(12) 0.176(16) 0.043(9) 0.016(10) 0.008(9) -0.011(11)
C17 0.105(11) 0.185(12) 0.089(9) 0.000 -0.003(8) 0.000
N1A 0.013(4) 0.072(5) 0.026(4) -0.001(4) -0.010(3) -0.004(4)
C13A 0.026(6) 0.060(7) 0.028(6) -0.003(6) 0.000 0.000
C14A 0.047(10) 0.25(2) 0.068(10) -0.061(15) 0.000 0.000
C15A 0.027(5) 0.197(10) 0.043(5) -0.030(8) 0.001(4) -0.007(7)
C16A 0.051(7) 0.336(15) 0.068(7) -0.069(11) 0.000(7) 0.000(10)
C17A 0.159(11) 0.280(12) 0.126(9) -0.036(9) -0.006(8) -0.003(9)
N2 0.031(5) 0.065(7) 0.107(8) -0.030(6) 0.017(6) -0.006(5)
C18 0.033(7) 0.056(9) 0.066(8) -0.023(7) 0.000 0.000
C19 0.049(11) 0.123(19) 0.14(2) -0.087(15) 0.000 0.000
C20 0.055(7) 0.104(10) 0.109(11) -0.047(8) 0.009(8) -0.002(7)
C21 0.089(11) 0.133(13) 0.164(14) -0.082(11) 0.008(11) -0.014(10)
C22 0.122(15) 0.143(15) 0.191(18) -0.087(13) -0.013(13) 0.026(12)
N2A 0.016(4) 0.028(5) 0.057(7) 0.007(5) 0.002(5) 0.003(4)
C18A 0.022(8) 0.039(9) 0.074(10) -0.002(8) 0.000 0.000
C19A 0.060(14) 0.093(17) 0.105(18) 0.060(14) 0.000 0.000
C20A 0.040(7) 0.047(7) 0.082(9) 0.012(6) 0.001(7) -0.005(6)
C21A 0.067(8) 0.059(7) 0.109(10) 0.000 0.000 -0.006(6)
C22A 0.096(13) 0.090(12) 0.142(16) 0.033(10) -0.019(11) 0.007(10)

loop_
_atom_type_symbol
_atom_type_description
_atom_type_scat_dispersion_real
_atom_type_scat_dispersion_imag
_atom_type_scat_source
C C 0.0033 0.0016 'International Tables Vol C Tables 4.2.6.8 and 6.1.1.4'
H H 0.0000 0.0000 'International Tables Vol C Tables 4.2.6.8 and 6.1.1.4'
N N 0.0061 0.0033 'International Tables Vol C Tables 4.2.6.8 and 6.1.1.4'
O O 0.0106 0.0060 'International Tables Vol C Tables 4.2.6.8 and 6.1.1.4'
Zn Zn 0.2839 1.4301 'International Tables Vol C Tables 4.2.6.8 and 6.1.1.4'

loop_
_geom_angle_atom_site_label_1
_geom_angle_atom_site_label_2
_geom_angle_atom_site_label_3
_geom_angle
_geom_angle_site_symmetry_1
_geom_angle_site_symmetry_3
O1W Zn1 O5 88.95(18) . 22
O1W Zn1 O5 88.95(18) . 45
O5 Zn1 O5 82.3(3) 22 45
O1W Zn1 O1 88.53(15) . 27_565
O5 Zn1 O1 87.80(17) 22 27_565
O5 Zn1 O1 169.83(17) 45 27_565
O1W Zn1 O1 88.53(15) . .
O5 Zn1 O1 169.83(17) 22 .
O5 Zn1 O1 87.79(17) 45 .
O1 Zn1 O1 102.0(2) 27_565 .
O1W Zn1 O10 173.5(2) . .
O5 Zn1 O10 95.92(14) 22 .
O5 Zn1 O10 95.92(14) 45 .
O1 Zn1 O10 87.39(13) 27_565 .
O1 Zn1 O10 87.39(13) . .
O2W Zn2 O9 172.8(3) . .
O2W Zn2 O3 89.51(19) . 26
O9 Zn2 O3 95.91(17) . 26
O2W Zn2 O3 89.51(19) . .
O9 Zn2 O3 95.91(17) . .
O3 Zn2 O3 82.6(3) 26 .
O2W Zn2 O8 89.52(17) . .
O9 Zn2 O8 85.70(16) . .
O3 Zn2 O8 172.68(18) 26 .
O3 Zn2 O8 90.13(18) . .
O2W Zn2 O8 89.52(17) . 26
O9 Zn2 O8 85.70(16) . 26
O3 Zn2 O8 90.13(18) 26 26
O3 Zn2 O8 172.68(18) . 26
O8 Zn2 O8 97.1(2) . 26
O7 Zn3 O4 112.6(2) . .
O7 Zn3 N2A 123.3(3) . .
O4 Zn3 N2A 105.9(3) . .
O7 Zn3 O9 100.2(2) . .
O4 Zn3 O9 108.3(2) . .
N2A Zn3 O9 105.4(3) . .
O7 Zn3 N2 98.8(3) . .
O4 Zn3 N2 109.9(3) . .
N2A Zn3 N2 27.3(3) . .
O9 Zn3 N2 126.0(3) . .
O6 Zn4 N1A 107.7(3) 45 .
O6 Zn4 O2 109.72(18) 45 .
N1A Zn4 O2 115.5(3) . .
O6 Zn4 N1 113.7(5) 45 .
N1A Zn4 N1 8.0(7) . .
O2 Zn4 N1 116.1(4) . .
O6 Zn4 O10 109.77(19) 45 .
N1A Zn4 O10 114.4(3) . .
O2 Zn4 O10 99.53(17) . .
N1 Zn4 O10 106.8(5) . .
C7 O1 Zn1 133.1(3) . .
C7 O2 Zn4 128.2(4) . .
C8 O3 Zn2 137.1(4) . .
C8 O4 Zn3 119.3(4) . .
C9 O5 Zn1 139.7(4) . 41
C9 O6 Zn4 117.6(4) . 41
C10 O7 Zn3 126.7(4) . .
C10 O8 Zn2 133.1(4) . .
Zn3 O9 Zn3 129.7(3) . 26
Zn3 O9 Zn2 105.52(17) . .
Zn3 O9 Zn2 105.52(17) 26 .
Zn4 O10 Zn4 127.5(3) 27_565 .
Zn4 O10 Zn1 104.67(15) 27_565 .
Zn4 O10 Zn1 104.67(15) . .
C2 C1 C6 118.9(5) . .
C2 C1 C7 120.2(5) . .
C6 C1 C7 120.8(5) . .
C1 C2 C3 121.2(5) . .
C1 C2 H2A 119.4 . .
C3 C2 H2A 119.4 . .
C4 C3 C2 118.8(5) . .
C4 C3 C8 120.0(5) . .
C2 C3 C8 121.3(5) . .
C5 C4 C3 120.7(5) . .
C5 C4 H4A 119.7 . .
C3 C4 H4A 119.7 . .
C4 C5 C6 119.5(5) . .
C4 C5 C9 119.5(5) . .
C6 C5 C9 120.9(5) . .
C5 C6 C1 120.8(5) . .
C5 C6 H6A 119.6 . .
C1 C6 H6A 119.6 . .
O1 C7 O2 126.5(5) . .
O1 C7 C1 118.1(4) . .
O2 C7 C1 115.4(5) . .
O3 C8 O4 125.9(6) . .
O3 C8 C3 119.2(5) . .
O4 C8 C3 114.9(5) . .
O5 C9 O6 124.6(5) . .
O5 C9 C5 118.8(5) . .
O6 C9 C5 116.6(5) . .
O8 C10 O7 126.8(6) . .
O8 C10 C11 119.7(6) . .
O7 C10 C11 113.5(6) . .
C12 C11 C12 120.4(7) 5 .
C12 C11 C10 119.8(6) 5 .
C12 C11 C10 119.8(6) . .
C11 C12 C11 119.6(7) 9 .
C11 C12 H12A 120.2 9 .
C11 C12 H12A 120.2 . .
C13 N1 C15 106.6(7) . .
C13 N1 Zn4 128.6(9) . .
C15 N1 Zn4 123.7(7) . .
N1 C13 N1 110.4(10) 28 .
N1 C13 C14 124.8(5) 28 .
N1 C13 C14 124.8(5) . .
C13 C14 H14A 109.5 . .
C13 C14 H14B 109.5 . .
H14A C14 H14B 109.5 . .
C13 C14 H14C 109.5 . .
H14A C14 H14C 109.5 . .
H14B C14 H14C 109.5 . .
C15 C15 N1 108.2(4) 28 .
C15 C15 C16 120.4(5) 28 .
N1 C15 C16 131.4(8) . .
C16 C16 C15 113.7(3) 27_565 .
C16 C16 C17 65.5(3) 27_565 .
C15 C16 C17 119.5(6) . .
C16 C16 H16A 90.7 27_565 .
C15 C16 H16A 120.2 . .
C17 C16 H16A 120.4 . .
C17 C17 C16 120.1(5) 2_565 27_565
C17 C17 C16 120.1(5) 2_565 .
C16 C17 C16 49.0(6) 27_565 .
C17 C17 H17A 120.0 2_565 .
C16 C17 H17A 99.2 27_565 .
C16 C17 H17A 119.9 . .
C13A N1A C15A 105.2(5) . .
C13A N1A Zn4 131.8(5) . .
C15A N1A Zn4 122.7(5) . .
N1A C13A N1A 112.9(8) 28 .
N1A C13A C14A 123.6(4) 28 .
N1A C13A C14A 123.6(4) . .
C13A C14A H14D 109.5 . .
C13A C14A H14E 109.5 . .
H14D C14A H14E 109.5 . .
C13A C14A H14F 109.5 . .
H14D C14A H14F 109.5 . .
H14E C14A H14F 109.5 . .
C15A C15A C16A 121.2(5) 28 .
C15A C15A N1A 108.4(4) 28 .
C16A C15A N1A 130.4(7) . .
C15A C16A C17A 118.9(6) . .
C15A C16A H16B 120.4 . .
C17A C16A H16B 120.7 . .
C17A C17A C16A 119.8(5) 28 .
C17A C17A H17B 120.1 28 .
C16A C17A H17B 120.0 . .
C18 N2 C20 106.1(6) . .
C18 N2 Zn3 124.2(6) . .
C20 N2 Zn3 128.4(6) . .
N2 C18 N2 110.7(9) . 28
N2 C18 C19 124.6(4) . .
N2 C18 C19 124.6(4) 28 .
C18 C19 H19A 109.5 . .
C18 C19 H19B 109.5 . .
H19A C19 H19B 109.5 . .
C18 C19 H19C 109.5 . .
H19A C19 H19C 109.5 . .
H19B C19 H19C 109.5 . .
C20 C20 N2 108.5(4) 28 .
C20 C20 C21 119.5(5) 28 .
N2 C20 C21 132.0(7) . .
C22 C21 C20 119.6(6) . .
C22 C21 H21A 120.4 . .
C20 C21 H21A 120.0 . .
C21 C22 C22 120.9(5) . 28
C21 C22 H22A 119.5 . .
C22 C22 H22A 119.7 28 .
C18A N2A C20A 107.2(6) . .
C18A N2A Zn3 127.7(6) . .
C20A N2A Zn3 124.1(5) . .
N2A C18A N2A 110.4(9) . 28
N2A C18A C19A 124.8(4) . .
N2A C18A C19A 124.8(4) 28 .
C18A C19A H19D 109.5 . .
C18A C19A H19E 109.5 . .
H19D C19A H19E 109.5 . .
C18A C19A H19F 109.5 . .
H19D C19A H19F 109.5 . .
H19E C19A H19F 109.5 . .
C20A C20A C21A 120.7(4) 28 .
C20A C20A N2A 107.6(4) 28 .
C21A C20A N2A 131.7(7) . .
C20A C20A C20A 90.000(2) 28 26
C21A C20A C20A 55.3(3) . 26
N2A C20A C20A 128.9(3) . 26
C20A C20A C22A 90.3(4) 28 26
C21A C20A C22A 50.4(6) . 26
N2A C20A C22A 134.9(7) . 26
C20A C20A C22A 90.9(5) 26 26
C20A C21A C20A 69.5(6) . 26
C20A C21A C22A 80.5(5) . 26
C20A C21A C22A 119.7(6) 26 26
C20A C21A C22A 119.7(6) . .
C20A C21A C22A 80.5(5) 26 .
C22A C21A C22A 70.9(8) 26 .
C20A C21A H21B 120.7 . .
C20A C21A H21B 120.7 26 .
C22A C21A H21B 119.7 26 .
C22A C21A H21B 119.7 . .
C22A C22A C21A 119.7(5) 28 .
C22A C22A C22A 90.000(3) 28 26
C21A C22A C22A 54.6(4) . 26
C22A C22A C20A 89.7(4) 28 26
C21A C22A C20A 49.2(5) . 26
C22A C22A C20A 89.1(5) 26 26
C22A C22A H22B 119.8 28 .
C21A C22A H22B 120.5 . .
C22A C22A H22B 124.9 26 .
C20A C22A H22B 131.6 26 .

loop_
_geom_bond_atom_site_label_1
_geom_bond_atom_site_label_2
_geom_bond_distance
_geom_bond_site_symmetry_2
Zn1 O1W 2.036(5) .
Zn1 O5 2.103(4) 22
Zn1 O5 2.103(4) 45
Zn1 O1 2.122(3) 27_565
Zn1 O1 2.122(3) .
Zn1 O10 2.123(5) .
Zn2 O2W 2.032(6) .
Zn2 O9 2.095(6) .
Zn2 O3 2.115(4) 26
Zn2 O3 2.115(4) .
Zn2 O8 2.174(4) .
Zn2 O8 2.174(4) 26
Zn3 O7 1.913(5) .
Zn3 O4 1.929(4) .
Zn3 N2A 1.958(8) .
Zn3 O9 1.971(3) .
Zn3 N2 1.995(8) .
Zn4 O6 1.942(4) 45
Zn4 N1A 1.949(6) .
Zn4 O2 1.953(4) .
Zn4 N1 1.973(11) .
Zn4 O10 1.974(2) .
O1 C7 1.251(6) .
O2 C7 1.258(6) .
O3 C8 1.222(7) .
O4 C8 1.267(7) .
O5 C9 1.242(6) .
O5 Zn1 2.103(4) 41
O6 C9 1.286(7) .
O6 Zn4 1.942(4) 41
O7 C10 1.289(7) .
O8 C10 1.242(7) .
O9 Zn3 1.971(3) 26
O10 Zn4 1.974(2) 27_565
C1 C2 1.365(7) .
C1 C6 1.390(7) .
C1 C7 1.509(7) .
C2 C3 1.399(7) .
C2 H2A 0.9300 .
C3 C4 1.383(8) .
C3 C8 1.507(8) .
C4 C5 1.376(8) .
C4 H4A 0.9300 .
C5 C6 1.384(7) .
C5 C9 1.497(7) .
C6 H6A 0.9300 .
C10 C11 1.524(9) .
C11 C12 1.362(9) 5
C11 C12 1.375(9) .
C12 C11 1.362(9) 9
C12 H12A 0.9602 .
N1 C13 1.367(12) .
N1 C15 1.412(18) .
C13 N1 1.367(12) 28
C13 C14 1.530(18) .
C14 H14A 0.9600 .
C14 H14B 0.9600 .
C14 H14C 0.9600 .
C15 C15 1.364(18) 28
C15 C16 1.442(17) .
C16 C16 1.198(19) 27_565
C16 C17 1.446(17) .
C16 H16A 0.9601 .
C17 C17 1.376(19) 2_565
C17 C16 1.446(17) 27_565
C17 H17A 0.9600 .
N1A C13A 1.337(8) .
N1A C15A 1.374(11) .
C13A N1A 1.337(8) 28
C13A C14A 1.464(15) .
C14A H14D 0.9600 .
C14A H14E 0.9600 .
C14A H14F 0.9600 .
C15A C15A 1.363(14) 28
C15A C16A 1.370(13) .
C16A C17A 1.397(15) .
C16A H16B 0.9602 .
C17A C17A 1.394(19) 28
C17A H17B 0.9601 .
N2 C18 1.348(10) .
N2 C20 1.381(13) .
C18 N2 1.348(10) 28
C18 C19 1.443(16) .
C19 H19A 0.9600 .
C19 H19B 0.9600 .
C19 H19C 0.9600 .
C20 C20 1.341(16) 28
C20 C21 1.424(14) .
C21 C22 1.336(16) .
C21 H21A 0.9601 .
C22 C22 1.374(19) 28
C22 H22A 0.9600 .
N2A C18A 1.338(10) .
N2A C20A 1.381(13) .
C18A N2A 1.338(10) 28
C18A C19A 1.481(17) .
C19A H19D 0.9600 .
C19A H19E 0.9600 .
C19A H19F 0.9600 .
C20A C20A 1.361(15) 28
C20A C21A 1.366(12) .
C20A C20A 1.557(17) 26
C20A C22A 1.781(14) 26
C21A C20A 1.366(12) 26
C21A C22A 1.391(15) 26
C21A C22A 1.391(15) .
C21A H21B 0.9601 .
C22A C22A 1.378(18) 28
C22A C22A 1.61(2) 26
C22A C20A 1.781(14) 26
C22A H22B 0.9602 .

loop_
_platon_squeeze_void_nr
_platon_squeeze_void_average_x
_platon_squeeze_void_average_y
_platon_squeeze_void_average_z
_platon_squeeze_void_volume
_platon_squeeze_void_count_electrons
_platon_squeeze_void_content
1 0.000 0.000 0.000 1356 310 ' '
2 0.500 0.000 0.156 290 65 ' '
3 0.220 0.000 0.274 12528 2113 ' '
4 0.344 0.000 0.500 290 67 ' '
5 0.656 0.000 0.500 290 66 ' '
6 0.500 0.000 0.844 290 67 ' '
7 0.000 0.155 0.500 290 66 ' '
8 0.500 0.344 0.000 290 67 ' '
9 0.500 0.500 0.500 1356 310 ' '
10 0.156 0.500 0.000 290 66 ' '
11 0.844 0.500 0.000 290 67 ' '
12 0.000 0.500 0.344 290 67 ' '
13 0.000 0.500 0.656 290 65 ' '
14 0.500 0.655 0.000 290 66 ' '
15 0.000 0.844 0.500 290 67 ' '
